data_1571516
loop_
_publ_author_name
'Sun, Huili'
'Zhang, Qiangsheng'
'Meng, Liuli'
'Wang, Zhonghao'
'Fan, Yanan'
'Mayor, Marcel'
'Pan, Mei'
'Su, Cheng-Yong'

_publ_section_title
;
 Thermal control over phosphorescence or thermally activated delayed
 fluorescence in a metal-organic framework.
;
_journal_issue 23
_journal_name_full 'Chemical science'
_journal_page_first 8905
_journal_page_last 8912
_journal_paper_doi 10.1039/d4sc02030h
_journal_volume 15
_journal_year 2024
_chemical_formula_moiety 'C39 H27 N3 O11 S4 Zn2'
_chemical_formula_sum 'C39 H27 N3 O11 S4 Zn2'
_chemical_formula_weight 972.61
_space_group_crystal_system triclinic
_space_group_IT_number 2
_space_group_name_Hall '-P 1'
_space_group_name_H-M_alt 'P -1'
_atom_sites_solution_hydrogens mixed
_atom_sites_solution_primary dual
_audit_creation_date 2023-03-23
_audit_creation_method
;
Olex2 1.5
(compiled 2022.04.07 svn.rca3783a0 for OlexSys, GUI svn.r6498)
;
_audit_update_record
;
2023-03-23 deposited with the CCDC.	2024-04-30 downloaded from the CCDC.
;
_cell_angle_alpha 106.425(6)
_cell_angle_beta 98.852(5)
_cell_angle_gamma 92.567(5)
_cell_formula_units_Z 2
_cell_length_a 5.9240(3)
_cell_length_b 18.3064(13)
_cell_length_c 18.6204(12)
_cell_measurement_reflns_used 3860
_cell_measurement_temperature 240.00(10)
_cell_measurement_theta_max 50.6420
_cell_measurement_theta_min 4.9080
_cell_volume 1905.5(2)
_computing_cell_refinement 'CrysAlisPro 1.171.41.117a (Rigaku OD, 2021)'
_computing_data_collection 'CrysAlisPro 1.171.41.117a (Rigaku OD, 2021)'
_computing_data_reduction 'CrysAlisPro 1.171.41.117a (Rigaku OD, 2021)'
_computing_molecular_graphics 'Olex2 1.5 (Dolomanov et al., 2009)'
_computing_publication_material 'Olex2 1.5 (Dolomanov et al., 2009)'
_computing_structure_refinement 'SHELXL 2013/2 (Sheldrick, 2015)'
_computing_structure_solution 'ShelXT (Sheldrick, 2015)'
_diffrn_ambient_environment N~2~
_diffrn_ambient_temperature 240.00(10)
_diffrn_detector 'CCD plate'
_diffrn_detector_area_resol_mean 10.6525
_diffrn_detector_type Atlas
_diffrn_measured_fraction_theta_full 0.571
_diffrn_measured_fraction_theta_max 0.984
_diffrn_measurement_details
;
List of Runs (angles in degrees, time in seconds):

  # Type    Start    End  Width  t~exp~   \w     \q     \k     \f   Frames
#--------------------------------------------------------------------------
  1  \w     32.00  72.00   1.00   10.00    --    0.00  19.00  30.00   40
  2  \w    -26.00  18.00   1.00   10.00    --    0.00  19.00  30.00   44
  3  \w    -16.00  11.00   1.00   10.00    --    0.00 -77.00-150.00   27
  4  \w     43.00  69.00   1.00   50.00    --   59.18  57.00-120.00   26
  5  \w     36.00 130.00   1.00   50.00    --   59.18  57.00 150.00   94
  6  \w    -15.00  82.00   1.00   50.00    --   59.18 -38.00   0.00   97
  7  \w     51.00  97.00   1.00   50.00    --   59.18 -99.00   0.00   46
  8  \w    -15.00  83.00   1.00   50.00    --   59.18 -38.00 -90.00   98
  9  \w     34.00  86.00   1.00   50.00    --   59.18-125.00-150.00   52
 10  \w    -16.00  87.00   1.00   50.00    --   59.18 -77.00-120.00  103
 11  \w     99.00 131.00   1.00   50.00    --   59.18  57.00-120.00   32
;
_diffrn_measurement_device 'four-circle diffractometer'
_diffrn_measurement_device_type 'SuperNova, Dual, Cu at home/near, Atlas'
_diffrn_measurement_method '\w scans'
_diffrn_orient_matrix_type 'CrysAlisPro convention (1999,Acta A55,543-557)'
_diffrn_orient_matrix_UB_11 0.0468762000
_diffrn_orient_matrix_UB_12 0.0874178000
_diffrn_orient_matrix_UB_13 0.0189323000
_diffrn_orient_matrix_UB_21 -0.0410072000
_diffrn_orient_matrix_UB_22 -0.0069857000
_diffrn_orient_matrix_UB_23 -0.0855094000
_diffrn_orient_matrix_UB_31 -0.2568980000
_diffrn_orient_matrix_UB_32 0.0086160000
_diffrn_orient_matrix_UB_33 0.0014330000
_diffrn_radiation_monochromator mirror
_diffrn_radiation_probe x-ray
_diffrn_radiation_type 'Cu K\a'
_diffrn_radiation_wavelength 1.54184
_diffrn_reflns_av_R_equivalents 0.0315
_diffrn_reflns_av_unetI/netI 0.0483
_diffrn_reflns_Laue_measured_fraction_full 0.571
_diffrn_reflns_Laue_measured_fraction_max 0.984
_diffrn_reflns_limit_h_max 5
_diffrn_reflns_limit_h_min -5
_diffrn_reflns_limit_k_max 18
_diffrn_reflns_limit_k_min -17
_diffrn_reflns_limit_l_max 18
_diffrn_reflns_limit_l_min -18
_diffrn_reflns_number 6903
_diffrn_reflns_point_group_measured_fraction_full 0.571
_diffrn_reflns_point_group_measured_fraction_max 0.984
_diffrn_reflns_theta_full 67.684
_diffrn_reflns_theta_max 50.550
_diffrn_reflns_theta_min 4.055
_diffrn_source 'micro-focus sealed X-ray tube'
_diffrn_source_type 'SuperNova (Cu) X-ray Source'
_exptl_absorpt_coefficient_mu 4.182
_exptl_absorpt_correction_T_max 1.00000
_exptl_absorpt_correction_T_min 0.53911
_exptl_absorpt_correction_type multi-scan
_exptl_absorpt_process_details
;
CrysAlisPro 1.171.41.117a (Rigaku Oxford Diffraction, 2021)
Empirical absorption correction using spherical harmonics,
implemented in SCALE3 ABSPACK scaling algorithm.
;
_exptl_crystal_colour colourless
_exptl_crystal_colour_primary colourless
_exptl_crystal_density_diffrn 1.695
_exptl_crystal_description block
_exptl_crystal_F_000 988
_exptl_crystal_preparation ..
_exptl_crystal_recrystallization_method ..
_exptl_crystal_size_max 1
_exptl_crystal_size_mid 0.8
_exptl_crystal_size_min 0.5
_refine_diff_density_max 0.570
_refine_diff_density_min -0.789
_refine_diff_density_rms 0.093
_refine_ls_extinction_method none
_refine_ls_goodness_of_fit_ref 1.053
_refine_ls_hydrogen_treatment constr
_refine_ls_matrix_type full
_refine_ls_number_parameters 536
_refine_ls_number_reflns 3933
_refine_ls_number_restraints 0
_refine_ls_restrained_S_all 1.053
_refine_ls_R_factor_all 0.0657
_refine_ls_R_factor_gt 0.0536
_refine_ls_shift/su_max 0.000
_refine_ls_shift/su_mean 0.000
_refine_ls_structure_factor_coef Fsqd
_refine_ls_weighting_details
;
 w=1/[\s^2^(Fo^2^)+(0.0778P)^2^+6.0374P]
 where P=(Fo^2^+2Fc^2^)/3
;
_refine_ls_weighting_scheme calc
_refine_ls_wR_factor_gt 0.1397
_refine_ls_wR_factor_ref 0.1488
_reflns_Friedel_coverage 0.000
_reflns_number_gt 3231
_reflns_number_total 3933
_reflns_threshold_expression 'I > 2\s(I)'
_cod_data_source_file d4sc02030h2.cif
_cod_data_source_block exp_6194_auto
_cod_depositor_comments 'Adding full bibliography for 1571516.cif.'
_cod_database_code 1571516
_shelxl_version_number 2013-2
_shelx_space_group_comment
;
The symmetry employed for this shelxl refinement is uniquely defined
by the following loop, which should always be used as a source of
symmetry information in preference to the above space-group names.
They are only intended as comments.
;
_shelx_estimated_absorpt_t_max 0.229
_shelx_estimated_absorpt_t_min 0.103
_olex2_refinement_description
;
1. Fixed Uiso
 At 1.2 times of:
  All C(H) groups
 At 1.5 times of:
  All C(H,H,H) groups, All O(H,H) groups
2.a Rotating group:
 O10(H10A,H10B), O11(H11A,H11B)
2.b Aromatic/amide H refined with riding coordinates:
 C34(H34), C35(H35), C31(H31), C25(H25), C21(H21), C27(H27), C24(H24),
 C32(H32), C7(H7), C17(H17), C6(H6), C5(H5), C37(H37), C28(H28), C18(H18),
 C20(H20), C3(H3)
2.c Idealised Me refined as rotating group:
 C38(H38A,H38B,H38C), C39(H39A,H39B,H39C)
;
_olex2_exptl_crystal_mounting_method ..
_olex2_submission_special_instructions 'No special instructions were received'
_oxdiff_exptl_absorpt_empirical_details
;
Empirical correction (ABSPACK) includes:
- Absorption correction using spherical harmonics
- Frame scaling
;
_oxdiff_exptl_absorpt_empirical_full_max 1.767
_oxdiff_exptl_absorpt_empirical_full_min 0.374

loop_
_space_group_symop_operation_xyz
'x, y, z'
'-x, -y, -z'

loop_
_atom_site_label
_atom_site_type_symbol
_atom_site_fract_x
_atom_site_fract_y
_atom_site_fract_z
_atom_site_U_iso_or_equiv
_atom_site_adp_type
_atom_site_occupancy
_atom_site_site_symmetry_order
_atom_site_calc_flag
_atom_site_refinement_flags_posn
_atom_site_refinement_flags_adp
_atom_site_refinement_flags_occupancy
_atom_site_disorder_assembly
_atom_site_disorder_group
Zn1 Zn 0.32647(15) 0.31979(5) 0.03139(5) 0.0327(3) Uani 1 1 d . . . . .
Zn2 Zn 0.01687(17) 1.11389(5) 0.98435(5) 0.0400(4) Uani 1 1 d . . . . .
S3 S 0.5451(3) 0.86127(10) 0.40965(9) 0.0304(5) Uani 1 1 d . . . . .
S1 S 0.1229(3) 0.65906(9) 0.59156(10) 0.0329(5) Uani 1 1 d . . . . .
S4 S 0.2028(3) 0.92892(10) 0.52121(10) 0.0369(5) Uani 1 1 d . . . . .
S2 S 0.4941(3) 0.59212(10) 0.48205(10) 0.0385(5) Uani 1 1 d . . . . .
O8 O 0.1047(8) 0.7939(2) 0.0400(2) 0.0295(11) Uani 1 1 d . . . . .
O7 O -0.1528(8) 0.7213(3) 0.0711(3) 0.0371(13) Uani 1 1 d . . . . .
O1 O 0.2395(9) 0.3467(3) 0.1310(3) 0.0417(13) Uani 1 1 d . . . . .
O9 O 0.3166(9) 0.4340(3) 0.0322(3) 0.0440(13) Uani 1 1 d . . . . .
O3 O 0.6112(9) 0.7955(3) 0.9602(3) 0.0508(15) Uani 1 1 d . . . . .
O4 O 0.8135(9) 0.8686(3) 0.9138(3) 0.0481(14) Uani 1 1 d . . . . .
O10 O 0.6496(8) 0.3240(3) 0.0170(3) 0.0471(14) Uani 1 1 d . . . . .
H10A H 0.7362 0.3479 0.0597 0.071 Uiso 1 1 d R U . . .
H10B H 0.6929 0.2784 0.0060 0.071 Uiso 1 1 d R U . . .
O2 O -0.0735(9) 0.4117(3) 0.1307(3) 0.0484(14) Uani 1 1 d . . . . .
O5 O 0.3508(9) 1.0015(3) 0.9004(3) 0.0501(15) Uani 1 1 d . . . . .
O11 O -0.2510(9) 1.0634(4) 0.9937(3) 0.0634(18) Uani 1 1 d . . . . .
H11A H -0.3455 1.0525 0.9514 0.095 Uiso 1 1 d R U . . .
H11B H -0.2213 1.0196 0.9995 0.095 Uiso 1 1 d R U . . .
O6 O 0.0537(11) 1.0670(3) 0.8820(3) 0.0542(15) Uani 1 1 d . . . . .
N3 N 0.3782(10) 0.5531(3) 0.1141(3) 0.0379(16) Uani 1 1 d . . . . .
N2 N -0.1755(12) 0.8265(3) 0.6080(4) 0.0440(17) Uani 1 1 d . . . . .
C12 C 0.1659(11) 0.7848(3) 0.5416(3) 0.0217(16) Uani 1 1 d . . . . .
C15 C 0.4158(11) 0.8033(3) 0.4563(3) 0.0215(16) Uani 1 1 d . . . . .
C14 C 0.2647(11) 0.8332(4) 0.5059(4) 0.0233(16) Uani 1 1 d . . . . .
C33 C 0.1516(11) 0.7878(3) 0.1676(4) 0.0237(16) Uani 1 1 d . . . . .
C34 C 0.3714(11) 0.8252(4) 0.1873(4) 0.0279(17) Uani 1 1 d . . . . .
H34 H 0.4412 0.8378 0.1498 0.033 Uiso 1 1 calc R U . . .
C26 C 0.2066(12) 1.0027(3) 0.7754(4) 0.0264(17) Uani 1 1 d . . . . .
C9 C 0.4729(11) 0.7288(4) 0.4475(3) 0.0250(17) Uani 1 1 d . . . . .
C35 C 0.4882(11) 0.8440(4) 0.2605(4) 0.0278(17) Uani 1 1 d . . . . .
H35 H 0.6376 0.8687 0.2726 0.033 Uiso 1 1 calc R U . . .
C30 C 0.3877(11) 0.8270(3) 0.3159(4) 0.0241(16) Uani 1 1 d . . . . .
C36 C 0.0264(12) 0.7665(4) 0.0877(4) 0.0275(17) Uani 1 1 d . . . . .
C23 C 0.2094(12) 0.9586(4) 0.6206(4) 0.0251(17) Uani 1 1 d . . . . .
C11 C 0.2340(11) 0.7111(4) 0.5356(4) 0.0253(17) Uani 1 1 d . . . . .
C4 C 0.3810(12) 0.5392(4) 0.3861(4) 0.0263(17) Uani 1 1 d . . . . .
C2 C 0.2099(11) 0.4474(4) 0.2402(4) 0.0253(17) Uani 1 1 d . . . . .
C19 C 0.5096(12) 0.7865(4) 0.8283(4) 0.0300(18) Uani 1 1 d . . . . .
C16 C 0.2699(11) 0.7134(4) 0.6831(4) 0.0264(17) Uani 1 1 d . . . . .
C10 C 0.3898(11) 0.6818(4) 0.4877(4) 0.0255(17) Uani 1 1 d . . . . .
C13 C -0.0192(13) 0.8084(4) 0.5815(4) 0.0293(18) Uani 1 1 d . . . . .
C31 C 0.1655(11) 0.7900(4) 0.2978(4) 0.0310(18) Uani 1 1 d . . . . .
H31 H 0.0937 0.7793 0.3358 0.037 Uiso 1 1 calc R U . . .
C25 C 0.0320(11) 1.0194(3) 0.7261(4) 0.0249(16) Uani 1 1 d . . . . .
H25 H -0.0883 1.0460 0.7454 0.030 Uiso 1 1 calc R U . . .
C21 C 0.1711(12) 0.7157(4) 0.7451(4) 0.0335(18) Uani 1 1 d . . . . .
H21 H 0.0204 0.6934 0.7385 0.040 Uiso 1 1 calc R U . . .
C27 C 0.3856(12) 0.9643(4) 0.7467(4) 0.0296(18) Uani 1 1 d . . . . .
H27 H 0.5052 0.9527 0.7799 0.036 Uiso 1 1 calc R U . . .
C24 C 0.0323(11) 0.9978(4) 0.6498(4) 0.0275(17) Uani 1 1 d . . . . .
H24 H -0.0879 1.0095 0.6168 0.033 Uiso 1 1 calc R U . . .
N1 N 0.7712(13) 0.6802(4) 0.3621(4) 0.056(2) Uani 1 1 d . . . . .
C32 C 0.0543(11) 0.7698(4) 0.2239(4) 0.0300(18) Uani 1 1 d . . . . .
H32 H -0.0922 0.7429 0.2112 0.036 Uiso 1 1 calc R U . . .
C7 C 0.4242(12) 0.4407(4) 0.2762(4) 0.0334(18) Uani 1 1 d . . . . .
H7 H 0.5138 0.4041 0.2508 0.040 Uiso 1 1 calc R U . . .
C29 C 0.2054(14) 1.0242(4) 0.8585(4) 0.0334(19) Uani 1 1 d . . . . .
C17 C 0.4926(12) 0.7489(4) 0.6941(4) 0.0357(19) Uani 1 1 d . . . . .
H17 H 0.5643 0.7469 0.6521 0.043 Uiso 1 1 calc R U . . .
C1 C 0.1160(14) 0.3989(4) 0.1613(4) 0.0323(18) Uani 1 1 d . . . . .
C6 C 0.5112(13) 0.4864(4) 0.3487(4) 0.0355(19) Uani 1 1 d . . . . .
H6 H 0.6593 0.4813 0.3724 0.043 Uiso 1 1 calc R U . . .
C5 C 0.1639(12) 0.5459(4) 0.3515(4) 0.039(2) Uani 1 1 d . . . . .
H5 H 0.0725 0.5812 0.3778 0.046 Uiso 1 1 calc R U . . .
C37 C 0.4406(13) 0.4867(5) 0.0821(5) 0.040(2) Uani 1 1 d . . . . .
H37 H 0.5923 0.4774 0.0978 0.048 Uiso 1 1 calc R U . . .
C28 C 0.3882(12) 0.9433(4) 0.6696(4) 0.0320(18) Uani 1 1 d . . . . .
H28 H 0.5115 0.9186 0.6505 0.038 Uiso 1 1 calc R U . . .
C18 C 0.6059(12) 0.7863(4) 0.7660(4) 0.0325(18) Uani 1 1 d . . . . .
H18 H 0.7516 0.8123 0.7726 0.039 Uiso 1 1 calc R U . . .
C20 C 0.2897(12) 0.7503(4) 0.8170(4) 0.0367(19) Uani 1 1 d . . . . .
H20 H 0.2217 0.7496 0.8593 0.044 Uiso 1 1 calc R U . . .
C8 C 0.6381(14) 0.7010(4) 0.3993(4) 0.0347(19) Uani 1 1 d . . . . .
C22 C 0.6497(13) 0.8192(4) 0.9050(4) 0.039(2) Uani 1 1 d . . . . .
C3 C 0.0805(12) 0.5014(4) 0.2789(4) 0.039(2) Uani 1 1 d . . . . .
H3 H -0.0662 0.5075 0.2550 0.047 Uiso 1 1 calc R U . . .
C38 C 0.1453(14) 0.5704(5) 0.0952(6) 0.061(3) Uani 1 1 d . . . . .
H38A H 0.1386 0.6001 0.0594 0.092 Uiso 1 1 calc R U . . .
H38B H 0.0940 0.5995 0.1409 0.092 Uiso 1 1 calc R U . . .
H38C H 0.0468 0.5231 0.0724 0.092 Uiso 1 1 calc R U . . .
C39 C 0.5389(16) 0.6122(5) 0.1672(6) 0.079(3) Uani 1 1 d . . . . .
H39A H 0.4921 0.6251 0.2166 0.118 Uiso 1 1 calc R U . . .
H39B H 0.5427 0.6572 0.1495 0.118 Uiso 1 1 calc R U . . .
H39C H 0.6905 0.5941 0.1713 0.118 Uiso 1 1 calc R U . . .

loop_
_atom_site_aniso_label
_atom_site_aniso_U_11
_atom_site_aniso_U_22
_atom_site_aniso_U_33
_atom_site_aniso_U_23
_atom_site_aniso_U_13
_atom_site_aniso_U_12
Zn1 0.0305(6) 0.0345(6) 0.0273(6) 0.0018(4) 0.0024(4) 0.0000(4)
Zn2 0.0450(7) 0.0413(6) 0.0310(6) 0.0066(5) 0.0069(5) -0.0006(5)
S3 0.0325(11) 0.0329(10) 0.0218(10) 0.0044(8) 0.0032(8) -0.0096(8)
S1 0.0401(11) 0.0271(10) 0.0293(11) 0.0092(8) 0.0008(9) -0.0070(8)
S4 0.0624(13) 0.0252(10) 0.0275(11) 0.0091(8) 0.0166(9) 0.0116(9)
S2 0.0563(13) 0.0268(10) 0.0274(11) 0.0026(8) -0.0005(9) 0.0127(9)
O8 0.035(3) 0.035(3) 0.021(3) 0.010(2) 0.008(2) 0.007(2)
O7 0.045(3) 0.034(3) 0.028(3) 0.010(2) -0.003(2) -0.010(3)
O1 0.064(4) 0.034(3) 0.023(3) 0.000(2) 0.007(3) 0.019(3)
O9 0.046(3) 0.035(3) 0.048(3) 0.010(3) 0.003(3) 0.006(3)
O3 0.055(4) 0.063(4) 0.031(3) 0.009(3) 0.009(3) 0.007(3)
O4 0.047(3) 0.051(3) 0.039(3) 0.008(3) -0.003(3) -0.008(3)
O10 0.035(3) 0.041(3) 0.050(4) -0.005(3) -0.005(3) 0.012(2)
O2 0.034(3) 0.053(3) 0.041(3) -0.007(3) -0.008(3) 0.006(3)
O5 0.036(3) 0.083(4) 0.031(3) 0.021(3) 0.000(3) -0.007(3)
O11 0.040(3) 0.098(5) 0.047(4) 0.034(3) -0.025(3) -0.027(3)
O6 0.083(4) 0.053(4) 0.027(3) 0.006(3) 0.017(3) 0.020(3)
N3 0.037(4) 0.026(4) 0.047(4) 0.006(3) 0.006(3) 0.003(3)
N2 0.040(4) 0.037(4) 0.057(5) 0.011(3) 0.023(4) -0.002(3)
C12 0.023(4) 0.023(4) 0.017(4) 0.003(3) 0.004(3) 0.000(3)
C15 0.026(4) 0.022(4) 0.015(4) 0.004(3) 0.003(3) 0.002(3)
C14 0.027(4) 0.023(4) 0.017(4) 0.005(3) -0.001(3) 0.001(3)
C33 0.028(4) 0.021(4) 0.021(4) 0.006(3) 0.002(3) 0.001(3)
C34 0.026(4) 0.028(4) 0.031(5) 0.007(3) 0.014(4) -0.003(3)
C26 0.040(5) 0.019(4) 0.017(4) 0.002(3) 0.004(4) -0.006(3)
C9 0.026(4) 0.032(4) 0.013(4) -0.001(3) 0.003(3) 0.003(3)
C35 0.027(4) 0.030(4) 0.024(4) 0.004(3) 0.004(4) -0.014(3)
C30 0.029(4) 0.020(4) 0.024(4) 0.006(3) 0.009(3) 0.001(3)
C36 0.028(4) 0.020(4) 0.032(5) 0.001(3) 0.006(4) 0.010(3)
C23 0.029(4) 0.022(4) 0.024(4) 0.008(3) 0.004(3) 0.002(3)
C11 0.031(4) 0.026(4) 0.015(4) 0.004(3) -0.002(3) -0.002(3)
C4 0.033(5) 0.022(4) 0.025(4) 0.006(3) 0.006(4) 0.008(3)
C2 0.023(4) 0.027(4) 0.025(4) 0.004(3) 0.009(3) 0.004(3)
C19 0.033(5) 0.031(4) 0.029(5) 0.012(3) 0.007(4) 0.007(3)
C16 0.029(4) 0.021(4) 0.032(5) 0.011(3) 0.008(4) 0.005(3)
C10 0.030(4) 0.022(4) 0.020(4) 0.001(3) -0.002(3) 0.000(3)
C13 0.028(5) 0.023(4) 0.034(5) 0.008(3) -0.001(4) -0.004(3)
C31 0.029(4) 0.040(4) 0.022(4) 0.007(3) 0.008(3) -0.013(3)
C25 0.028(4) 0.021(4) 0.021(4) -0.001(3) 0.006(3) 0.002(3)
C21 0.026(4) 0.043(5) 0.033(5) 0.013(4) 0.005(4) 0.000(3)
C27 0.027(4) 0.032(4) 0.025(5) 0.005(3) -0.002(3) 0.001(3)
C24 0.026(4) 0.021(4) 0.034(5) 0.008(3) 0.003(3) 0.005(3)
N1 0.054(5) 0.050(5) 0.067(5) 0.014(4) 0.027(4) 0.012(4)
C32 0.020(4) 0.034(4) 0.030(5) 0.004(3) 0.001(4) -0.009(3)
C7 0.035(5) 0.029(4) 0.038(5) 0.005(4) 0.015(4) 0.018(3)
C29 0.034(5) 0.030(4) 0.032(5) 0.007(4) 0.002(4) -0.010(4)
C17 0.032(5) 0.047(5) 0.032(5) 0.017(4) 0.010(4) -0.001(4)
C1 0.038(5) 0.029(4) 0.032(5) 0.011(4) 0.010(4) 0.001(4)
C6 0.034(5) 0.035(4) 0.034(5) 0.005(4) 0.000(4) 0.010(4)
C5 0.032(5) 0.038(4) 0.036(5) -0.006(4) 0.006(4) 0.018(4)
C37 0.029(5) 0.047(6) 0.046(5) 0.019(5) 0.004(4) -0.001(4)
C28 0.023(4) 0.031(4) 0.037(5) -0.002(4) 0.011(4) 0.002(3)
C18 0.025(4) 0.037(4) 0.033(5) 0.011(4) -0.003(4) -0.006(3)
C20 0.035(5) 0.049(5) 0.031(5) 0.016(4) 0.012(4) 0.005(4)
C8 0.038(5) 0.033(4) 0.032(5) 0.011(4) 0.003(4) -0.001(4)
C22 0.038(5) 0.045(5) 0.033(5) 0.006(4) 0.011(4) 0.013(4)
C3 0.026(4) 0.039(5) 0.041(5) -0.004(4) 0.000(4) 0.007(4)
C38 0.047(6) 0.040(5) 0.091(7) 0.010(5) 0.006(5) 0.016(4)
C39 0.066(7) 0.053(6) 0.090(8) -0.007(5) -0.011(6) -0.007(5)

loop_
_atom_type_symbol
_atom_type_description
_atom_type_scat_dispersion_real
_atom_type_scat_dispersion_imag
_atom_type_scat_source
C C 0.0181 0.0091 'International Tables Vol C Tables 4.2.6.8 and 6.1.1.4'
H H 0.0000 0.0000 'International Tables Vol C Tables 4.2.6.8 and 6.1.1.4'
N N 0.0311 0.0180 'International Tables Vol C Tables 4.2.6.8 and 6.1.1.4'
O O 0.0492 0.0322 'International Tables Vol C Tables 4.2.6.8 and 6.1.1.4'
S S 0.3331 0.5567 'International Tables Vol C Tables 4.2.6.8 and 6.1.1.4'
Zn Zn -1.5491 0.6778 'International Tables Vol C Tables 4.2.6.8 and 6.1.1.4'

loop_
_geom_angle_atom_site_label_1
_geom_angle_atom_site_label_2
_geom_angle_atom_site_label_3
_geom_angle
_geom_angle_site_symmetry_1
_geom_angle_site_symmetry_3
_geom_angle_publ_flag
O7 Zn1 O9 94.7(2) 2_565 . ?
O7 Zn1 O3 91.97(19) 2_565 2_666 ?
O7 Zn1 O10 104.2(2) 2_565 . ?
O1 Zn1 O7 133.1(2) . 2_565 ?
O1 Zn1 O9 89.2(2) . . ?
O1 Zn1 O3 90.0(2) . 2_666 ?
O1 Zn1 O10 122.5(2) . . ?
O9 Zn1 O3 171.6(2) . 2_666 ?
O10 Zn1 O9 89.8(2) . . ?
O10 Zn1 O3 83.5(2) . 2_666 ?
O8 Zn2 C22 99.5(2) 2_576 2_677 ?
O4 Zn2 O8 115.9(2) 2_677 2_576 ?
O4 Zn2 C22 27.5(2) 2_677 2_677 ?
O11 Zn2 O8 100.9(2) . 2_576 ?
O11 Zn2 O4 99.3(2) . 2_677 ?
O11 Zn2 O6 104.1(3) . . ?
O11 Zn2 C22 125.6(3) . 2_677 ?
O6 Zn2 O8 92.7(2) . 2_576 ?
O6 Zn2 O4 138.6(3) . 2_677 ?
O6 Zn2 C22 124.6(3) . 2_677 ?
C15 S3 C30 102.0(3) . . ?
C11 S1 C16 99.5(3) . . ?
C14 S4 C23 101.4(3) . . ?
C10 S2 C4 101.8(3) . . ?
C36 O8 Zn2 121.3(4) . 2_576 ?
C36 O7 Zn1 123.7(5) . 2_565 ?
C1 O1 Zn1 130.1(5) . . ?
C37 O9 Zn1 121.9(5) . . ?
C22 O3 Zn1 123.8(5) . 2_666 ?
C22 O4 Zn2 107.0(5) . 2_677 ?
Zn1 O10 H10A 109.5 . . ?
Zn1 O10 H10B 109.4 . . ?
H10A O10 H10B 104.4 . . ?
Zn2 O11 H11A 109.1 . . ?
Zn2 O11 H11B 109.0 . . ?
H11A O11 H11B 104.4 . . ?
C29 O6 Zn2 128.2(5) . . ?
C37 N3 C38 120.3(6) . . ?
C37 N3 C39 121.3(7) . . ?
C39 N3 C38 118.4(7) . . ?
C14 C12 C13 119.9(6) . . ?
C11 C12 C14 121.8(6) . . ?
C11 C12 C13 118.2(6) . . ?
C14 C15 S3 120.4(5) . . ?
C9 C15 S3 120.2(5) . . ?
C9 C15 C14 119.3(6) . . ?
C12 C14 S4 122.1(5) . . ?
C15 C14 S4 119.7(5) . . ?
C15 C14 C12 118.3(6) . . ?
C34 C33 C36 121.0(6) . . ?
C32 C33 C34 118.0(6) . . ?
C32 C33 C36 121.0(6) . . ?
C33 C34 H34 119.4 . . ?
C35 C34 C33 121.2(6) . . ?
C35 C34 H34 119.4 . . ?
C25 C26 C27 119.4(6) . . ?
C25 C26 C29 121.1(7) . . ?
C27 C26 C29 119.5(7) . . ?
C15 C9 C10 122.9(6) . . ?
C15 C9 C8 118.0(6) . . ?
C10 C9 C8 118.9(6) . . ?
C34 C35 H35 119.9 . . ?
C30 C35 C34 120.1(6) . . ?
C30 C35 H35 119.9 . . ?
C35 C30 S3 116.0(5) . . ?
C35 C30 C31 120.0(6) . . ?
C31 C30 S3 123.8(5) . . ?
O8 C36 C33 119.2(6) . . ?
O7 C36 O8 123.4(6) . . ?
O7 C36 C33 117.4(7) . . ?
C24 C23 S4 119.7(5) . . ?
C28 C23 S4 120.8(5) . . ?
C28 C23 C24 119.5(6) . . ?
C12 C11 S1 118.0(5) . . ?
C10 C11 S1 122.2(5) . . ?
C10 C11 C12 119.7(6) . . ?
C6 C4 S2 117.7(5) . . ?
C6 C4 C5 119.9(6) . . ?
C5 C4 S2 122.2(5) . . ?
C7 C2 C1 121.6(6) . . ?
C7 C2 C3 118.3(6) . . ?
C3 C2 C1 120.1(6) . . ?
C18 C19 C20 118.6(6) . . ?
C18 C19 C22 118.9(7) . . ?
C20 C19 C22 122.3(7) . . ?
C21 C16 S1 119.1(5) . . ?
C21 C16 C17 118.8(6) . . ?
C17 C16 S1 121.9(6) . . ?
C9 C10 S2 120.5(5) . . ?
C11 C10 S2 121.7(5) . . ?
C11 C10 C9 117.7(6) . . ?
N2 C13 C12 174.9(8) . . ?
C30 C31 H31 120.5 . . ?
C32 C31 C30 119.0(7) . . ?
C32 C31 H31 120.5 . . ?
C26 C25 H25 119.7 . . ?
C24 C25 C26 120.6(6) . . ?
C24 C25 H25 119.7 . . ?
C16 C21 H21 119.7 . . ?
C16 C21 C20 120.6(7) . . ?
C20 C21 H21 119.7 . . ?
C26 C27 H27 119.9 . . ?
C28 C27 C26 120.3(6) . . ?
C28 C27 H27 119.9 . . ?
C23 C24 H24 119.8 . . ?
C25 C24 C23 120.4(6) . . ?
C25 C24 H24 119.8 . . ?
C33 C32 H32 119.1 . . ?
C31 C32 C33 121.7(6) . . ?
C31 C32 H32 119.1 . . ?
C2 C7 H7 119.3 . . ?
C2 C7 C6 121.3(6) . . ?
C6 C7 H7 119.3 . . ?
O5 C29 O6 124.1(7) . . ?
O5 C29 C26 119.7(7) . . ?
O6 C29 C26 116.2(7) . . ?
C16 C17 H17 119.9 . . ?
C18 C17 C16 120.3(7) . . ?
C18 C17 H17 119.9 . . ?
O1 C1 C2 116.5(6) . . ?
O2 C1 O1 125.7(6) . . ?
O2 C1 C2 117.8(7) . . ?
C4 C6 C7 119.6(7) . . ?
C4 C6 H6 120.2 . . ?
C7 C6 H6 120.2 . . ?
C4 C5 H5 119.9 . . ?
C3 C5 C4 120.1(7) . . ?
C3 C5 H5 119.9 . . ?
O9 C37 N3 125.5(7) . . ?
O9 C37 H37 117.2 . . ?
N3 C37 H37 117.2 . . ?
C23 C28 H28 120.1 . . ?
C27 C28 C23 119.9(7) . . ?
C27 C28 H28 120.1 . . ?
C19 C18 C17 120.9(6) . . ?
C19 C18 H18 119.6 . . ?
C17 C18 H18 119.6 . . ?
C19 C20 H20 119.6 . . ?
C21 C20 C19 120.8(7) . . ?
C21 C20 H20 119.6 . . ?
N1 C8 C9 178.8(8) . . ?
O3 C22 Zn2 75.2(4) . 2_677 ?
O3 C22 C19 120.8(7) . . ?
O4 C22 Zn2 45.5(4) . 2_677 ?
O4 C22 O3 120.5(7) . . ?
O4 C22 C19 118.7(7) . . ?
C19 C22 Zn2 162.8(6) . 2_677 ?
C2 C3 H3 119.6 . . ?
C5 C3 C2 120.7(7) . . ?
C5 C3 H3 119.6 . . ?
N3 C38 H38A 109.5 . . ?
N3 C38 H38B 109.5 . . ?
N3 C38 H38C 109.5 . . ?
H38A C38 H38B 109.5 . . ?
H38A C38 H38C 109.5 . . ?
H38B C38 H38C 109.5 . . ?
N3 C39 H39A 109.5 . . ?
N3 C39 H39B 109.5 . . ?
N3 C39 H39C 109.5 . . ?
H39A C39 H39B 109.5 . . ?
H39A C39 H39C 109.5 . . ?
H39B C39 H39C 109.5 . . ?

loop_
_geom_bond_atom_site_label_1
_geom_bond_atom_site_label_2
_geom_bond_distance
_geom_bond_site_symmetry_2
_geom_bond_publ_flag
Zn1 O7 1.944(4) 2_565 ?
Zn1 O1 1.937(5) . ?
Zn1 O9 2.090(5) . ?
Zn1 O3 2.203(6) 2_666 ?
Zn1 O10 1.974(5) . ?
Zn2 O8 2.004(5) 2_576 ?
Zn2 O4 1.937(5) 2_677 ?
Zn2 O11 1.857(5) . ?
Zn2 O6 1.907(5) . ?
Zn2 C22 2.598(8) 2_677 ?
S3 C15 1.767(6) . ?
S3 C30 1.772(6) . ?
S1 C11 1.773(7) . ?
S1 C16 1.777(7) . ?
S4 C14 1.758(6) . ?
S4 C23 1.769(7) . ?
S2 C4 1.782(7) . ?
S2 C10 1.762(7) . ?
O8 Zn2 2.004(5) 2_576 ?
O8 C36 1.270(8) . ?
O7 Zn1 1.944(4) 2_565 ?
O7 C36 1.258(8) . ?
O1 C1 1.285(8) . ?
O9 C37 1.247(9) . ?
O3 Zn1 2.203(6) 2_666 ?
O3 C22 1.269(9) . ?
O4 Zn2 1.937(5) 2_677 ?
O4 C22 1.255(9) . ?
O10 H10A 0.8624 . ?
O10 H10B 0.8620 . ?
O2 C1 1.241(9) . ?
O5 C29 1.238(9) . ?
O11 H11A 0.8606 . ?
O11 H11B 0.8604 . ?
O6 C29 1.266(9) . ?
N3 C37 1.291(9) . ?
N3 C38 1.442(10) . ?
N3 C39 1.437(10) . ?
N2 C13 1.133(9) . ?
C12 C14 1.406(9) . ?
C12 C11 1.405(9) . ?
C12 C13 1.433(11) . ?
C15 C14 1.403(9) . ?
C15 C9 1.391(9) . ?
C33 C34 1.389(9) . ?
C33 C36 1.491(9) . ?
C33 C32 1.382(9) . ?
C34 H34 0.9400 . ?
C34 C35 1.369(9) . ?
C26 C25 1.379(9) . ?
C26 C27 1.390(9) . ?
C26 C29 1.487(10) . ?
C9 C10 1.407(9) . ?
C9 C8 1.441(11) . ?
C35 H35 0.9400 . ?
C35 C30 1.368(9) . ?
C30 C31 1.400(9) . ?
C23 C24 1.391(9) . ?
C23 C28 1.381(9) . ?
C11 C10 1.401(9) . ?
C4 C6 1.365(9) . ?
C4 C5 1.374(10) . ?
C2 C7 1.369(9) . ?
C2 C1 1.492(10) . ?
C2 C3 1.384(9) . ?
C19 C18 1.369(10) . ?
C19 C20 1.393(10) . ?
C19 C22 1.481(10) . ?
C16 C21 1.364(9) . ?
C16 C17 1.403(10) . ?
C31 H31 0.9400 . ?
C31 C32 1.368(9) . ?
C25 H25 0.9400 . ?
C25 C24 1.363(9) . ?
C21 H21 0.9400 . ?
C21 C20 1.371(10) . ?
C27 H27 0.9400 . ?
C27 C28 1.379(9) . ?
C24 H24 0.9400 . ?
N1 C8 1.138(9) . ?
C32 H32 0.9400 . ?
C7 H7 0.9400 . ?
C7 C6 1.378(10) . ?
C17 H17 0.9400 . ?
C17 C18 1.369(9) . ?
C6 H6 0.9400 . ?
C5 H5 0.9400 . ?
C5 C3 1.368(10) . ?
C37 H37 0.9400 . ?
C28 H28 0.9400 . ?
C18 H18 0.9400 . ?
C20 H20 0.9400 . ?
C22 Zn2 2.598(8) 2_677 ?
C3 H3 0.9400 . ?
C38 H38A 0.9700 . ?
C38 H38B 0.9700 . ?
C38 H38C 0.9700 . ?
C39 H39A 0.9700 . ?
C39 H39B 0.9700 . ?
C39 H39C 0.9700 . ?

loop_
_geom_torsion_atom_site_label_1
_geom_torsion_atom_site_label_2
_geom_torsion_atom_site_label_3
_geom_torsion_atom_site_label_4
_geom_torsion
_geom_torsion_site_symmetry_1
_geom_torsion_site_symmetry_2
_geom_torsion_site_symmetry_3
_geom_torsion_site_symmetry_4
_geom_torsion_publ_flag
Zn1 O7 C36 O8 4.7(9) 2_565 . . . ?
Zn1 O7 C36 C33 -174.9(4) 2_565 . . . ?
Zn1 O1 C1 O2 47.8(10) . . . . ?
Zn1 O1 C1 C2 -132.8(5) . . . . ?
Zn1 O9 C37 N3 -140.1(7) . . . . ?
Zn1 O3 C22 Zn2 -104.7(4) 2_666 . . 2_677 ?
Zn1 O3 C22 O4 -108.9(7) 2_666 . . . ?
Zn1 O3 C22 C19 68.2(8) 2_666 . . . ?
Zn2 O8 C36 O7 83.1(7) 2_576 . . . ?
Zn2 O8 C36 C33 -97.2(6) 2_576 . . . ?
Zn2 O4 C22 O3 5.7(8) 2_677 . . . ?
Zn2 O4 C22 C19 -171.5(5) 2_677 . . . ?
Zn2 O6 C29 O5 4.9(11) . . . . ?
Zn2 O6 C29 C26 -173.6(4) . . . . ?
S3 C15 C14 S4 0.4(7) . . . . ?
S3 C15 C14 C12 179.9(5) . . . . ?
S3 C15 C9 C10 174.9(5) . . . . ?
S3 C15 C9 C8 -0.3(8) . . . . ?
S3 C30 C31 C32 176.2(5) . . . . ?
S1 C11 C10 S2 -2.2(8) . . . . ?
S1 C11 C10 C9 -178.1(5) . . . . ?
S1 C16 C21 C20 173.2(5) . . . . ?
S1 C16 C17 C18 -176.0(5) . . . . ?
S4 C23 C24 C25 178.4(5) . . . . ?
S4 C23 C28 C27 -177.5(5) . . . . ?
S2 C4 C6 C7 175.8(6) . . . . ?
S2 C4 C5 C3 -176.9(6) . . . . ?
C12 C11 C10 S2 176.2(5) . . . . ?
C12 C11 C10 C9 0.4(9) . . . . ?
C15 S3 C30 C35 -161.3(5) . . . . ?
C15 S3 C30 C31 24.0(6) . . . . ?
C15 C9 C10 S2 -172.7(5) . . . . ?
C15 C9 C10 C11 3.2(9) . . . . ?
C14 S4 C23 C24 -132.3(5) . . . . ?
C14 S4 C23 C28 47.6(6) . . . . ?
C14 C12 C11 S1 172.9(5) . . . . ?
C14 C12 C11 C10 -5.6(9) . . . . ?
C14 C15 C9 C10 -1.5(9) . . . . ?
C14 C15 C9 C8 -176.7(6) . . . . ?
C33 C34 C35 C30 -0.8(10) . . . . ?
C34 C33 C36 O8 -12.0(9) . . . . ?
C34 C33 C36 O7 167.7(6) . . . . ?
C34 C33 C32 C31 2.2(10) . . . . ?
C34 C35 C30 S3 -174.8(5) . . . . ?
C34 C35 C30 C31 0.2(10) . . . . ?
C26 C25 C24 C23 -0.1(9) . . . . ?
C26 C27 C28 C23 -1.7(10) . . . . ?
C9 C15 C14 S4 176.7(5) . . . . ?
C9 C15 C14 C12 -3.7(9) . . . . ?
C35 C30 C31 C32 1.6(10) . . . . ?
C30 S3 C15 C14 -104.8(5) . . . . ?
C30 S3 C15 C9 78.8(6) . . . . ?
C30 C31 C32 C33 -2.9(10) . . . . ?
C36 C33 C34 C35 -179.1(6) . . . . ?
C36 C33 C32 C31 -179.0(6) . . . . ?
C23 S4 C14 C12 42.4(6) . . . . ?
C23 S4 C14 C15 -138.1(5) . . . . ?
C11 S1 C16 C21 152.0(6) . . . . ?
C11 S1 C16 C17 -33.3(6) . . . . ?
C11 C12 C14 S4 -173.2(5) . . . . ?
C11 C12 C14 C15 7.3(9) . . . . ?
C4 S2 C10 C9 -68.7(6) . . . . ?
C4 S2 C10 C11 115.6(5) . . . . ?
C4 C5 C3 C2 2.1(12) . . . . ?
C2 C7 C6 C4 0.6(11) . . . . ?
C16 S1 C11 C12 -69.8(5) . . . . ?
C16 S1 C11 C10 108.6(5) . . . . ?
C16 C21 C20 C19 2.7(11) . . . . ?
C16 C17 C18 C19 3.4(11) . . . . ?
C10 S2 C4 C6 145.4(6) . . . . ?
C10 S2 C4 C5 -39.5(7) . . . . ?
C13 C12 C14 S4 10.8(8) . . . . ?
C13 C12 C14 C15 -168.7(6) . . . . ?
C13 C12 C11 S1 -11.0(8) . . . . ?
C13 C12 C11 C10 170.5(6) . . . . ?
C25 C26 C27 C28 0.0(9) . . . . ?
C25 C26 C29 O5 172.4(6) . . . . ?
C25 C26 C29 O6 -9.0(9) . . . . ?
C21 C16 C17 C18 -1.3(10) . . . . ?
C27 C26 C25 C24 0.9(9) . . . . ?
C27 C26 C29 O5 -7.0(9) . . . . ?
C27 C26 C29 O6 171.6(6) . . . . ?
C24 C23 C28 C27 2.4(10) . . . . ?
C32 C33 C34 C35 -0.3(10) . . . . ?
C32 C33 C36 O8 169.3(6) . . . . ?
C32 C33 C36 O7 -11.1(9) . . . . ?
C7 C2 C1 O1 5.1(10) . . . . ?
C7 C2 C1 O2 -175.5(7) . . . . ?
C7 C2 C3 C5 -0.9(11) . . . . ?
C29 C26 C25 C24 -178.5(6) . . . . ?
C29 C26 C27 C28 179.4(6) . . . . ?
C17 C16 C21 C20 -1.8(10) . . . . ?
C1 C2 C7 C6 179.1(7) . . . . ?
C1 C2 C3 C5 179.6(7) . . . . ?
C6 C4 C5 C3 -1.9(11) . . . . ?
C5 C4 C6 C7 0.5(11) . . . . ?
C28 C23 C24 C25 -1.5(9) . . . . ?
C18 C19 C20 C21 -0.5(10) . . . . ?
C18 C19 C22 Zn2 4(2) . . . 2_677 ?
C18 C19 C22 O3 -151.9(7) . . . . ?
C18 C19 C22 O4 25.2(10) . . . . ?
C20 C19 C18 C17 -2.5(10) . . . . ?
C20 C19 C22 Zn2 178.9(14) . . . 2_677 ?
C20 C19 C22 O3 22.7(11) . . . . ?
C20 C19 C22 O4 -160.2(7) . . . . ?
C8 C9 C10 S2 2.4(8) . . . . ?
C8 C9 C10 C11 178.3(6) . . . . ?
C22 C19 C18 C17 172.3(6) . . . . ?
C22 C19 C20 C21 -175.1(7) . . . . ?
C3 C2 C7 C6 -0.4(10) . . . . ?
C3 C2 C1 O1 -175.4(6) . . . . ?
C3 C2 C1 O2 4.0(10) . . . . ?
C38 N3 C37 O9 2.6(12) . . . . ?
C39 N3 C37 O9 -175.4(8) . . . . ?
